data_7214102
loop_
_publ_author_name
'Kalita, Alok Ch.'
'Sharma, Kamna'
'Murugavel, Ramaswamy'

_publ_section_title
;
 Pseudopolymorphism leading and two different supramolecular aggregations
 in a phosphate monoester: role of a rare water-dimer
;
_journal_issue 1
_journal_name_full CrystEngComm
_journal_page_first 51
_journal_paper_doi 10.1039/c3ce40912k
_journal_volume 16
_journal_year 2014
_chemical_formula_moiety 'C39 H74 N3 O16 P3'
_chemical_formula_sum 'C39 H74 N3 O16 P3'
_chemical_formula_weight 933.92
_chemical_name_systematic
;
 ?
;
_space_group_IT_number 163
_symmetry_cell_setting trigonal
_symmetry_space_group_name_Hall '-P 3 2c'
_symmetry_space_group_name_H-M 'P -3 1 c'
_atom_sites_solution_hydrogens geom
_atom_sites_solution_primary direct
_atom_sites_solution_secondary difmap
_audit_creation_method SHELXL-97
_cell_angle_alpha 90.00
_cell_angle_beta 90.00
_cell_angle_gamma 120.00
_cell_formula_units_Z 4
_cell_length_a 19.098(4)
_cell_length_b 19.098(4)
_cell_length_c 16.333(3)
_cell_measurement_reflns_used 9495
_cell_measurement_temperature 150(2)
_cell_measurement_theta_max 31.0
_cell_measurement_theta_min 2.8
_cell_volume 5159.1(18)
_computing_cell_refinement 'CrystalClear-SM Expert 2.0 r4'
_computing_data_collection 'CrystalClear-SM Expert 2.0 r4 (Rigaku, 2009)'
_computing_data_reduction 'CrystalClear-SM Expert 2.0 r4'
_computing_molecular_graphics 'CrystalStructure 4.0 (Rigaku, 2010)'
_computing_publication_material 'CrystalStructure 4.0'
_computing_structure_refinement 'SHELXL97 (Sheldrick, 2008)'
_computing_structure_solution 'SHELXS86 (Sheldrick, 1985)'
_diffrn_ambient_temperature 150(2)
_diffrn_detector_area_resol_mean 28.5714
_diffrn_measured_fraction_theta_full 0.993
_diffrn_measured_fraction_theta_max 0.993
_diffrn_measurement_device_type 'Rigaku Saturn724+'
_diffrn_measurement_method \w
_diffrn_radiation_monochromator graphite
_diffrn_radiation_source 'fine-focus sealed tube'
_diffrn_radiation_type MoK\a
_diffrn_radiation_wavelength 0.71075
_diffrn_reflns_av_R_equivalents 0.0339
_diffrn_reflns_av_sigmaI/netI 0.0126
_diffrn_reflns_limit_h_max 22
_diffrn_reflns_limit_h_min -22
_diffrn_reflns_limit_k_max 22
_diffrn_reflns_limit_k_min -15
_diffrn_reflns_limit_l_max 19
_diffrn_reflns_limit_l_min -17
_diffrn_reflns_number 37270
_diffrn_reflns_theta_full 25.00
_diffrn_reflns_theta_max 25.00
_diffrn_reflns_theta_min 2.76
_exptl_absorpt_coefficient_mu 0.179
_exptl_absorpt_correction_T_max 0.9737
_exptl_absorpt_correction_T_min 0.9144
_exptl_absorpt_correction_type multi-scan
_exptl_absorpt_process_details 'NUMABS (Rigaku, 1999)'
_exptl_crystal_colour red
_exptl_crystal_density_diffrn 1.202
_exptl_crystal_density_method 'not measured'
_exptl_crystal_description Block
_exptl_crystal_F_000 2008
_exptl_crystal_size_max 0.51
_exptl_crystal_size_mid 0.50
_exptl_crystal_size_min 0.15
_refine_diff_density_max 0.776
_refine_diff_density_min -0.547
_refine_diff_density_rms 0.076
_refine_ls_extinction_method none
_refine_ls_goodness_of_fit_ref 1.084
_refine_ls_hydrogen_treatment mixed
_refine_ls_matrix_type full
_refine_ls_number_parameters 199
_refine_ls_number_reflns 3017
_refine_ls_number_restraints 13
_refine_ls_restrained_S_all 1.144
_refine_ls_R_factor_all 0.0645
_refine_ls_R_factor_gt 0.0638
_refine_ls_shift/su_max 0.001
_refine_ls_shift/su_mean 0.000
_refine_ls_structure_factor_coef Fsqd
_refine_ls_weighting_details 'calc w=1/[\s^2^(Fo^2^)+(0.1013P)^2^+6.8682P] where P=(Fo^2^+2Fc^2^)/3'
_refine_ls_weighting_scheme calc
_refine_ls_wR_factor_gt 0.1783
_refine_ls_wR_factor_ref 0.1790
_reflns_number_gt 2964
_reflns_number_total 3017
_reflns_threshold_expression >2sigma(I)
_cod_data_source_file c3ce40912k.txt
_cod_data_source_block trigonal_1a_shelxl
_cod_depositor_comments
;
The following automatic conversions were performed:

'_exptl_absorpt_correction_type' value 'Multi-scan' changed to
'multi-scan' according to
/usr/data/users/saulius/automatic-downloads/current/RSC/lib/dictionaries/cif_core.dic
dictionary named 'cif_core.dic' version 2.4.2 from 2011-04-26.

Automatic conversion script
Id: cif_fix_values 2281 2013-09-26 08:29:07Z andrius 
;
_cod_original_sg_symbol_Hall '-P 3 2c '
_cod_original_sg_symbol_H-M 'P -31c '
_cod_database_code 7214102

loop_
_symmetry_equiv_pos_as_xyz
'x, y, z'
'-y, x-y, z'
'-x+y, -x, z'
'-y, -x, -z+1/2'
'x, x-y, -z+1/2'
'-x+y, y, -z+1/2'
'-x, -y, -z'
'y, -x+y, -z'
'x-y, x, -z'
'y, x, z-1/2'
'-x, -x+y, z-1/2'
'x-y, -y, z-1/2'

loop_
_atom_site_label
_atom_site_type_symbol
_atom_site_fract_x
_atom_site_fract_y
_atom_site_fract_z
_atom_site_U_iso_or_equiv
_atom_site_adp_type
_atom_site_occupancy
_atom_site_symmetry_multiplicity
_atom_site_calc_flag
_atom_site_refinement_flags
_atom_site_disorder_assembly
_atom_site_disorder_group
P1 P 0.71238(4) 0.15827(4) 0.36070(4) 0.0228(3) Uani 1 1 d . . .
O1 O 0.74102(12) 0.24719(12) 0.37000(13) 0.0297(5) Uani 1 1 d . . .
O2 O 0.76601(17) 0.14391(16) 0.30160(15) 0.0514(7) Uani 1 1 d . . .
O3 O 0.62518(13) 0.10703(12) 0.33848(12) 0.0313(5) Uani 1 1 d . . .
O4 O 0.73050(11) 0.12995(11) 0.44713(11) 0.0246(5) Uani 1 1 d . . .
O6 O 0.6667 0.3333 0.3412(3) 0.0518(11) Uani 1 3 d S . .
N1 N 0.51500(14) -0.10903(13) 0.66145(14) 0.0262(5) Uani 1 1 d . . .
C1 C 0.67455(15) 0.06914(16) 0.49827(15) 0.0214(6) Uani 1 1 d . . .
C2 C 0.65762(17) -0.01010(17) 0.48635(16) 0.0269(6) Uani 1 1 d . . .
C3 C 0.60481(18) -0.06853(17) 0.54174(17) 0.0278(6) Uani 1 1 d . . .
H3 H 0.5915 -0.1233 0.5355 0.033 Uiso 1 1 calc R . .
C4 C 0.57223(16) -0.04699(16) 0.60507(16) 0.0241(6) Uani 1 1 d . . .
C5 C 0.59051(16) 0.03222(16) 0.61656(16) 0.0248(6) Uani 1 1 d . . .
H5 H 0.5670 0.0455 0.6608 0.030 Uiso 1 1 calc R . .
C6 C 0.64318(16) 0.09221(16) 0.56331(16) 0.0227(6) Uani 1 1 d . . .
C7 C 0.6944(2) -0.03299(19) 0.4158(2) 0.0377(8) Uani 1 1 d . . .
H7 H 0.7325 0.0178 0.3861 0.045 Uiso 1 1 calc R . .
C8 C 0.7424(4) -0.0709(4) 0.4471(4) 0.0949(18) Uani 1 1 d U . .
H8A H 0.7879 -0.0313 0.4801 0.142 Uiso 1 1 calc R . .
H8B H 0.7629 -0.0878 0.4006 0.142 Uiso 1 1 calc R . .
H8C H 0.7074 -0.1181 0.4809 0.142 Uiso 1 1 calc R . .
C9 C 0.6303(4) -0.0879(4) 0.3563(3) 0.100(2) Uani 1 1 d U . .
H9A H 0.6560 -0.0948 0.3074 0.149 Uiso 1 1 calc R . .
H9B H 0.5972 -0.0640 0.3407 0.149 Uiso 1 1 calc R . .
H9C H 0.5959 -0.1406 0.3820 0.149 Uiso 1 1 calc R . .
C10 C 0.66377(17) 0.17941(16) 0.57410(16) 0.0257(6) Uani 1 1 d . . .
H10 H 0.7150 0.2144 0.5435 0.031 Uiso 1 1 calc R . .
C11 C 0.6780(2) 0.20586(19) 0.66382(19) 0.0412(8) Uani 1 1 d . . .
H11A H 0.6270 0.1765 0.6941 0.062 Uiso 1 1 calc R . .
H11B H 0.6980 0.2641 0.6672 0.062 Uiso 1 1 calc R . .
H11C H 0.7180 0.1939 0.6876 0.062 Uiso 1 1 calc R . .
C12 C 0.5977(2) 0.19176(19) 0.5367(2) 0.0381(7) Uani 1 1 d . . .
H12A H 0.5466 0.1577 0.5653 0.057 Uiso 1 1 calc R . .
H12B H 0.5915 0.1769 0.4786 0.057 Uiso 1 1 calc R . .
H12C H 0.6125 0.2486 0.5420 0.057 Uiso 1 1 calc R . .
O5 O 0.7793(5) -0.0190(5) 0.6779(6) 0.131(3) Uani 0.621(6) 1 d PD A 1
H5A H 0.8061 0.0161 0.6423 0.196 Uiso 0.621(6) 1 calc PR A 1
C15 C 0.7791(5) -0.0932(6) 0.6587(6) 0.085(2) Uani 0.621(6) 1 d PD A 1
H15A H 0.8300 -0.0888 0.6770 0.127 Uiso 0.621(6) 1 calc PR A 1
H15B H 0.7734 -0.1024 0.5995 0.127 Uiso 0.621(6) 1 calc PR A 1
H15C H 0.7337 -0.1386 0.6868 0.127 Uiso 0.621(6) 1 calc PR A 1
O5A O 0.8475(8) 0.0017(10) 0.7150(9) 0.131(3) Uani 0.379(6) 1 d P A 2
H5A1 H 0.8472 0.0390 0.6881 0.196 Uiso 0.379(6) 1 calc PR A 2
C15A C 0.7791(9) -0.0389(10) 0.7544(10) 0.085(2) Uani 0.379(6) 1 d P A 2
H15D H 0.7754 -0.0043 0.7965 0.127 Uiso 0.379(6) 1 calc PR A 2
H15E H 0.7766 -0.0863 0.7804 0.127 Uiso 0.379(6) 1 calc PR A 2
H15F H 0.7340 -0.0564 0.7159 0.127 Uiso 0.379(6) 1 calc PR A 2
H1C H 0.5070 -0.1588 0.6545 0.050 Uiso 1 1 d . . .
H1B H 0.4697 -0.1118 0.6564 0.050 Uiso 1 1 d . . .
H1A H 0.5316 -0.0958 0.7122 0.050 Uiso 1 1 d . . .

loop_
_atom_site_aniso_label
_atom_site_aniso_U_11
_atom_site_aniso_U_22
_atom_site_aniso_U_33
_atom_site_aniso_U_23
_atom_site_aniso_U_13
_atom_site_aniso_U_12
P1 0.0259(4) 0.0239(4) 0.0196(4) 0.0053(3) 0.0055(3) 0.0133(3)
O1 0.0260(10) 0.0222(10) 0.0390(11) 0.0052(8) 0.0002(8) 0.0105(8)
O2 0.0760(18) 0.0557(15) 0.0463(14) 0.0300(12) 0.0401(13) 0.0507(15)
O3 0.0341(11) 0.0280(11) 0.0263(10) -0.0007(8) -0.0079(8) 0.0114(9)
O4 0.0208(9) 0.0251(10) 0.0231(10) 0.0060(8) 0.0021(7) 0.0078(8)
O6 0.0370(14) 0.0370(14) 0.081(3) 0.000 0.000 0.0185(7)
N1 0.0315(13) 0.0230(12) 0.0195(11) 0.0039(9) 0.0021(9) 0.0102(10)
C1 0.0202(12) 0.0242(13) 0.0180(12) 0.0052(10) 0.0005(10) 0.0097(11)
C2 0.0303(14) 0.0282(14) 0.0229(13) 0.0044(11) 0.0037(11) 0.0151(12)
C3 0.0339(15) 0.0218(13) 0.0267(14) 0.0035(11) 0.0031(12) 0.0132(12)
C4 0.0270(14) 0.0235(13) 0.0179(12) 0.0048(10) 0.0006(10) 0.0097(11)
C5 0.0277(14) 0.0262(14) 0.0191(12) 0.0010(10) 0.0009(10) 0.0124(12)
C6 0.0226(13) 0.0225(13) 0.0203(12) 0.0012(10) -0.0017(10) 0.0093(11)
C7 0.0489(19) 0.0298(15) 0.0354(16) 0.0059(13) 0.0189(14) 0.0204(14)
C8 0.111(4) 0.116(4) 0.099(3) 0.019(3) 0.041(3) 0.087(3)
C9 0.088(3) 0.103(4) 0.073(3) -0.048(3) 0.024(2) 0.022(3)
C10 0.0266(14) 0.0212(13) 0.0248(13) -0.0006(10) 0.0021(11) 0.0087(11)
C11 0.056(2) 0.0292(16) 0.0284(16) -0.0040(12) -0.0006(15) 0.0139(15)
C12 0.0394(17) 0.0293(16) 0.0494(19) -0.0041(14) -0.0046(14) 0.0199(14)
O5 0.082(4) 0.137(7) 0.117(6) 0.034(5) -0.002(4) 0.013(4)
C15 0.065(4) 0.084(5) 0.078(5) -0.015(4) 0.008(4) 0.017(4)
O5A 0.082(4) 0.137(7) 0.117(6) 0.034(5) -0.002(4) 0.013(4)
C15A 0.065(4) 0.084(5) 0.078(5) -0.015(4) 0.008(4) 0.017(4)

loop_
_atom_type_symbol
_atom_type_description
_atom_type_scat_dispersion_real
_atom_type_scat_dispersion_imag
_atom_type_scat_source
C C 0.0033 0.0016 'International Tables Vol C Tables 4.2.6.8 and 6.1.1.4'
H H 0.0000 0.0000 'International Tables Vol C Tables 4.2.6.8 and 6.1.1.4'
N N 0.0061 0.0033 'International Tables Vol C Tables 4.2.6.8 and 6.1.1.4'
O O 0.0106 0.0060 'International Tables Vol C Tables 4.2.6.8 and 6.1.1.4'
P P 0.1023 0.0942 'International Tables Vol C Tables 4.2.6.8 and 6.1.1.4'

loop_
_geom_angle_atom_site_label_1
_geom_angle_atom_site_label_2
_geom_angle_atom_site_label_3
_geom_angle
O3 P1 O1 114.81(12)
O3 P1 O2 110.88(15)
O1 P1 O2 111.53(13)
O3 P1 O4 110.45(11)
O1 P1 O4 105.78(11)
O2 P1 O4 102.57(12)
C1 O4 P1 126.91(17)
C2 C1 C6 123.1(2)
C2 C1 O4 119.0(2)
C6 C1 O4 117.6(2)
C1 C2 C3 117.3(2)
C1 C2 C7 121.8(2)
C3 C2 C7 120.8(3)
C4 C3 C2 120.2(3)
C4 C3 H3 119.9
C2 C3 H3 119.9
C3 C4 C5 121.7(2)
C3 C4 N1 119.8(2)
C5 C4 N1 118.4(2)
C4 C5 C6 120.0(2)
C4 C5 H5 120.0
C6 C5 H5 120.0
C5 C6 C1 117.7(2)
C5 C6 C10 121.1(2)
C1 C6 C10 121.2(2)
C9 C7 C8 111.2(5)
C9 C7 C2 111.0(3)
C8 C7 C2 111.0(3)
C9 C7 H7 107.8
C8 C7 H7 107.8
C2 C7 H7 107.8
C7 C8 H8A 109.5
C7 C8 H8B 109.5
H8A C8 H8B 109.5
C7 C8 H8C 109.5
H8A C8 H8C 109.5
H8B C8 H8C 109.5
C7 C9 H9A 109.5
C7 C9 H9B 109.5
H9A C9 H9B 109.5
C7 C9 H9C 109.5
H9A C9 H9C 109.5
H9B C9 H9C 109.5
C6 C10 C12 110.1(2)
C6 C10 C11 112.3(2)
C12 C10 C11 111.0(3)
C6 C10 H10 107.8
C12 C10 H10 107.8
C11 C10 H10 107.8
C10 C11 H11A 109.5
C10 C11 H11B 109.5
H11A C11 H11B 109.5
C10 C11 H11C 109.5
H11A C11 H11C 109.5
H11B C11 H11C 109.5
C10 C12 H12A 109.5
C10 C12 H12B 109.5
H12A C12 H12B 109.5
C10 C12 H12C 109.5
H12A C12 H12C 109.5
H12B C12 H12C 109.5
C15A O5A H5A1 109.5
O5A C15A H15D 109.5
O5A C15A H15E 109.5
H15D C15A H15E 109.5
O5A C15A H15F 109.5
H15D C15A H15F 109.5
H15E C15A H15F 109.5

loop_
_geom_bond_atom_site_label_1
_geom_bond_atom_site_label_2
_geom_bond_distance
P1 O3 1.494(2)
P1 O1 1.509(2)
P1 O2 1.529(2)
P1 O4 1.6101(19)
O4 C1 1.395(3)
N1 C4 1.467(3)
C1 C2 1.394(4)
C1 C6 1.395(4)
C2 C3 1.398(4)
C2 C7 1.522(4)
C3 C4 1.372(4)
C3 H3 0.9500
C4 C5 1.385(4)
C5 C6 1.389(4)
C5 H5 0.9500
C6 C10 1.518(4)
C7 C9 1.503(7)
C7 C8 1.513(7)
C7 H7 1.0000
C8 H8A 0.9800
C8 H8B 0.9800
C8 H8C 0.9800
C9 H9A 0.9800
C9 H9B 0.9800
C9 H9C 0.9800
C10 C12 1.523(4)
C10 C11 1.529(4)
C10 H10 1.0000
C11 H11A 0.9800
C11 H11B 0.9800
C11 H11C 0.9800
C12 H12A 0.9800
C12 H12B 0.9800
C12 H12C 0.9800
O5 C15 1.449(8)
O5 H5A 0.8400
C15 H15A 0.9800
C15 H15B 0.9800
C15 H15C 0.9800
O5A C15A 1.306(18)
O5A H5A1 0.8400
C15A H15D 0.9800
C15A H15E 0.9800
C15A H15F 0.9800

loop_
_geom_torsion_atom_site_label_1
_geom_torsion_atom_site_label_2
_geom_torsion_atom_site_label_3
_geom_torsion_atom_site_label_4
_geom_torsion
O3 P1 O4 C1 -2.7(2)
O1 P1 O4 C1 122.1(2)
O2 P1 O4 C1 -120.9(2)
P1 O4 C1 C2 88.2(3)
P1 O4 C1 C6 -96.9(3)
C6 C1 C2 C3 1.8(4)
O4 C1 C2 C3 176.4(2)
C6 C1 C2 C7 -178.6(3)
O4 C1 C2 C7 -4.0(4)
C1 C2 C3 C4 -0.4(4)
C7 C2 C3 C4 179.9(3)
C2 C3 C4 C5 -0.4(4)
C2 C3 C4 N1 178.2(3)
C3 C4 C5 C6 -0.1(4)
N1 C4 C5 C6 -178.7(2)
C4 C5 C6 C1 1.4(4)
C4 C5 C6 C10 179.5(2)
C2 C1 C6 C5 -2.3(4)
O4 C1 C6 C5 -176.9(2)
C2 C1 C6 C10 179.6(3)
O4 C1 C6 C10 4.9(4)
C1 C2 C7 C9 -114.2(4)
C3 C2 C7 C9 65.5(5)
C1 C2 C7 C8 121.6(4)
C3 C2 C7 C8 -58.7(5)
C5 C6 C10 C12 -82.0(3)
C1 C6 C10 C12 96.1(3)
C5 C6 C10 C11 42.2(4)
C1 C6 C10 C11 -139.8(3)
